data_1517612
loop_
_publ_author_name
'Ping-Shing Cheng'
'Sam C.K. Hau'
'Thomas C.W. Mak'

_publ_section_title
;
 Layer-type organosilver(I) complexes assembled with nitrate and
 functionalized phenylethynide ligands
;
_journal_name_full
;
Inorganica Chimica Acta
;
_journal_page_first 110
_journal_page_last 119
_journal_volume 403
_journal_year 2013
_chemical_formula_moiety 'C9 H4 Ag2 N2 O3'
_chemical_formula_sum 'C9 H4 Ag2 N2 O3'
_chemical_formula_weight 403.88
_space_group_IT_number 15
_symmetry_cell_setting monoclinic
_symmetry_space_group_name_Hall '-C 2yc'
_symmetry_space_group_name_H-M 'C 1 2/c 1'
_atom_sites_solution_hydrogens geom
_atom_sites_solution_primary direct
_atom_sites_solution_secondary difmap
_cell_angle_alpha 90.00
_cell_angle_beta 106.0680(10)
_cell_angle_gamma 90.00
_cell_formula_units_Z 8
_cell_length_a 13.4303(8)
_cell_length_b 23.1607(14)
_cell_length_c 6.9961(4)
_cell_measurement_temperature 296(2)
_cell_volume 2091.2(2)
_computing_cell_refinement SAINT(Bruker,2001)
_computing_data_collection APEX2(Bruker,2003)
_computing_data_reduction APEX2(Bruker,2003)
_computing_molecular_graphics DIAMOND
_computing_publication_material 'SHELXL-97 (Sheldrick, 1997)'
_computing_structure_refinement 'SHELXL-97 (Sheldrick, 1997)'
_computing_structure_solution 'SHELXS-97 (Sheldrick, 1997)'
_diffrn_ambient_temperature 296(2)
_diffrn_measured_fraction_theta_full 0.999
_diffrn_measured_fraction_theta_max 0.999
_diffrn_measurement_device_type 'SMART CCD APEX II'
_diffrn_measurement_method '\w and \f'
_diffrn_radiation_monochromator graphite
_diffrn_radiation_source 'fine-focus sealed tube'
_diffrn_radiation_type MoK\a
_diffrn_radiation_wavelength 0.71073
_diffrn_reflns_av_R_equivalents 0.0232
_diffrn_reflns_av_sigmaI/netI 0.0119
_diffrn_reflns_limit_h_max 16
_diffrn_reflns_limit_h_min -16
_diffrn_reflns_limit_k_max 28
_diffrn_reflns_limit_k_min -28
_diffrn_reflns_limit_l_max 8
_diffrn_reflns_limit_l_min -8
_diffrn_reflns_number 15684
_diffrn_reflns_theta_full 25.50
_diffrn_reflns_theta_max 25.50
_diffrn_reflns_theta_min 1.81
_exptl_absorpt_coefficient_mu 3.735
_exptl_absorpt_correction_T_max 0.3166
_exptl_absorpt_correction_T_min 0.2568
_exptl_absorpt_correction_type multi-scan
_exptl_absorpt_process_details SADABS
_exptl_crystal_colour yellow
_exptl_crystal_density_diffrn 2.566
_exptl_crystal_density_method 'not measured'
_exptl_crystal_description plate
_exptl_crystal_F_000 1520
_exptl_crystal_size_max 0.50
_exptl_crystal_size_mid 0.50
_exptl_crystal_size_min 0.40
_refine_diff_density_max 1.566
_refine_diff_density_min -1.565
_refine_diff_density_rms 0.091
_refine_ls_extinction_method none
_refine_ls_goodness_of_fit_ref 1.035
_refine_ls_hydrogen_treatment constr
_refine_ls_matrix_type full
_refine_ls_number_parameters 147
_refine_ls_number_reflns 1951
_refine_ls_number_restraints 0
_refine_ls_restrained_S_all 1.035
_refine_ls_R_factor_all 0.0353
_refine_ls_R_factor_gt 0.0316
_refine_ls_shift/su_max 0.001
_refine_ls_shift/su_mean 0.000
_refine_ls_structure_factor_coef Fsqd
_refine_ls_weighting_details 'calc w=1/[\s^2^(Fo^2^)+(0.0240P)^2^+17.0944P] where P=(Fo^2^+2Fc^2^)/3'
_refine_ls_weighting_scheme calc
_refine_ls_wR_factor_gt 0.0707
_refine_ls_wR_factor_ref 0.0731
_reflns_number_gt 1753
_reflns_number_total 1951
_reflns_threshold_expression >2sigma(I)
_cod_data_source_file ICA-2013-403-110-119-2.cif
_cod_data_source_block L2
_cod_original_sg_symbol_H-M C2/c
_cod_database_code 1517612

loop_
_symmetry_equiv_pos_as_xyz
'x, y, z'
'-x, y, -z+1/2'
'x+1/2, y+1/2, z'
'-x+1/2, y+1/2, -z+1/2'
'-x, -y, -z'
'x, -y, z-1/2'
'-x+1/2, -y+1/2, -z'
'x+1/2, -y+1/2, z-1/2'

loop_
_atom_site_label
_atom_site_type_symbol
_atom_site_fract_x
_atom_site_fract_y
_atom_site_fract_z
_atom_site_U_iso_or_equiv
_atom_site_adp_type
_atom_site_occupancy
_atom_site_symmetry_multiplicity
_atom_site_calc_flag
_atom_site_refinement_flags
Ag1 Ag 0.0000 0.5000 1.0000 0.04720(16) Uani 1 2 d S
Ag2 Ag 0.17582(3) 0.45702(2) 1.33494(6) 0.05656(15) Uani 1 1 d .
Ag3 Ag 0.0000 0.39099(3) 0.7500 0.0810(2) Uani 1 2 d S
C1 C 0.1339(3) 0.4560(2) 0.9829(7) 0.0423(10) Uani 1 1 d .
C2 C 0.2064(3) 0.4260(2) 0.9738(7) 0.0405(10) Uani 1 1 d .
C3 C 0.2939(3) 0.3910(2) 0.9659(7) 0.0414(10) Uani 1 1 d .
C4 C 0.3903(3) 0.4160(2) 0.9915(7) 0.0406(10) Uani 1 1 d .
H4 H 0.3985 0.4557 1.0099 0.049 Uiso 1 1 calc R
C5 C 0.4748(3) 0.3816(2) 0.9897(7) 0.0421(10) Uani 1 1 d .
C6 C 0.4643(4) 0.3229(2) 0.9621(10) 0.0614(15) Uani 1 1 d .
H6 H 0.5216 0.3000 0.9644 0.074 Uiso 1 1 calc R
C7 C 0.3684(5) 0.2984(2) 0.9312(13) 0.082(2) Uani 1 1 d .
H7 H 0.3604 0.2590 0.9079 0.098 Uiso 1 1 calc R
C8 C 0.2828(5) 0.3318(2) 0.9339(11) 0.0669(17) Uani 1 1 d .
H8 H 0.2182 0.3146 0.9145 0.080 Uiso 1 1 calc R
C9 C 0.5741(4) 0.4090(2) 1.0130(7) 0.0481(11) Uani 1 1 d .
N1 N 0.6500(3) 0.4319(2) 1.0291(8) 0.0632(12) Uani 1 1 d .
N2 N 0.1054(6) 0.3376(3) 0.4610(12) 0.101(2) Uani 1 1 d .
O1 O 0.1057(3) 0.38774(17) 0.5077(7) 0.0714(12) Uani 1 1 d .
O2 O 0.0652(8) 0.3036(3) 0.5562(16) 0.205(5) Uani 1 1 d .
O3 O 0.1480(9) 0.3245(4) 0.3349(15) 0.196(5) Uani 1 1 d .

loop_
_atom_site_aniso_label
_atom_site_aniso_U_11
_atom_site_aniso_U_22
_atom_site_aniso_U_33
_atom_site_aniso_U_23
_atom_site_aniso_U_13
_atom_site_aniso_U_12
Ag1 0.0294(3) 0.0556(3) 0.0606(3) 0.0071(2) 0.0191(2) 0.0124(2)
Ag2 0.0466(2) 0.0680(3) 0.0575(3) 0.0011(2) 0.01855(19) 0.00778(19)
Ag3 0.0598(4) 0.0764(5) 0.1134(6) 0.000 0.0352(4) 0.000
C1 0.033(2) 0.050(3) 0.047(3) 0.003(2) 0.016(2) 0.004(2)
C2 0.034(2) 0.044(3) 0.047(3) 0.001(2) 0.0161(19) 0.002(2)
C3 0.035(2) 0.043(2) 0.050(3) -0.001(2) 0.018(2) 0.0071(19)
C4 0.035(2) 0.040(2) 0.049(3) -0.002(2) 0.016(2) 0.0056(19)
C5 0.035(2) 0.050(3) 0.045(3) 0.001(2) 0.017(2) 0.009(2)
C6 0.055(3) 0.051(3) 0.090(4) 0.009(3) 0.040(3) 0.021(3)
C7 0.076(4) 0.037(3) 0.149(7) -0.003(3) 0.059(5) 0.007(3)
C8 0.052(3) 0.051(3) 0.109(5) -0.002(3) 0.040(3) -0.002(3)
C9 0.037(3) 0.060(3) 0.050(3) 0.000(2) 0.015(2) 0.011(2)
N1 0.038(2) 0.079(3) 0.072(3) -0.002(3) 0.014(2) 0.003(2)
N2 0.124(6) 0.049(3) 0.115(6) -0.020(4) 0.008(5) -0.009(4)
O1 0.078(3) 0.054(2) 0.095(3) -0.003(2) 0.045(3) -0.004(2)
O2 0.229(10) 0.098(5) 0.235(10) 0.049(6) -0.023(8) -0.100(6)
O3 0.279(12) 0.131(6) 0.184(9) -0.086(6) 0.073(8) 0.048(7)

loop_
_atom_type_symbol
_atom_type_description
_atom_type_scat_dispersion_real
_atom_type_scat_dispersion_imag
_atom_type_scat_source
C C 0.0033 0.0016 'International Tables Vol C Tables 4.2.6.8 and 6.1.1.4'
H H 0.0000 0.0000 'International Tables Vol C Tables 4.2.6.8 and 6.1.1.4'
N N 0.0061 0.0033 'International Tables Vol C Tables 4.2.6.8 and 6.1.1.4'
O O 0.0106 0.0060 'International Tables Vol C Tables 4.2.6.8 and 6.1.1.4'
Ag Ag -0.8971 1.1015 'International Tables Vol C Tables 4.2.6.8 and 6.1.1.4'

loop_
_geom_angle_atom_site_label_1
_geom_angle_atom_site_label_2
_geom_angle_atom_site_label_3
_geom_angle
_geom_angle_site_symmetry_1
_geom_angle_site_symmetry_3
C1 Ag1 C1 179.999(1) . 5_567
C1 Ag1 Ag2 51.81(13) . .
C1 Ag1 Ag2 128.19(13) 5_567 .
C1 Ag1 Ag2 128.19(13) . 5_567
C1 Ag1 Ag2 51.81(13) 5_567 5_567
Ag2 Ag1 Ag2 180.0 . 5_567
C1 Ag1 Ag2 51.31(13) . 6_565
C1 Ag1 Ag2 128.69(13) 5_567 6_565
Ag2 Ag1 Ag2 83.118(13) . 6_565
Ag2 Ag1 Ag2 96.881(13) 5_567 6_565
C1 Ag1 Ag2 128.69(13) . 2_557
C1 Ag1 Ag2 51.31(13) 5_567 2_557
Ag2 Ag1 Ag2 96.882(13) . 2_557
Ag2 Ag1 Ag2 83.119(13) 5_567 2_557
Ag2 Ag1 Ag2 180.000(16) 6_565 2_557
C1 Ag1 Ag3 55.50(13) . .
C1 Ag1 Ag3 124.50(13) 5_567 .
Ag2 Ag1 Ag3 92.751(11) . .
Ag2 Ag1 Ag3 87.250(11) 5_567 .
Ag2 Ag1 Ag3 86.048(10) 6_565 .
Ag2 Ag1 Ag3 93.952(11) 2_557 .
C1 Ag1 Ag3 124.50(13) . 5_567
C1 Ag1 Ag3 55.50(13) 5_567 5_567
Ag2 Ag1 Ag3 87.250(11) . 5_567
Ag2 Ag1 Ag3 92.749(11) 5_567 5_567
Ag2 Ag1 Ag3 93.952(10) 6_565 5_567
Ag2 Ag1 Ag3 86.048(10) 2_557 5_567
Ag3 Ag1 Ag3 180.0 . 5_567
N1 Ag2 O1 96.78(17) 2_657 1_556
N1 Ag2 C1 110.06(16) 2_657 .
O1 Ag2 C1 120.85(17) 1_556 .
N1 Ag2 C1 111.13(17) 2_657 6_566
O1 Ag2 C1 100.11(15) 1_556 6_566
C1 Ag2 C1 116.07(13) . 6_566
N1 Ag2 Ag1 151.88(12) 2_657 .
O1 Ag2 Ag1 106.67(12) 1_556 .
C1 Ag2 Ag1 44.12(11) . .
C1 Ag2 Ag1 80.25(11) 6_566 .
N1 Ag2 Ag1 135.57(13) 2_657 2_557
O1 Ag2 Ag1 64.50(10) 1_556 2_557
C1 Ag2 Ag1 114.10(11) . 2_557
C1 Ag2 Ag1 43.02(10) 6_566 2_557
Ag1 Ag2 Ag1 70.413(10) . 2_557
O1 Ag3 O1 176.54(19) . 2_556
O1 Ag3 C1 90.98(15) . 2_556
O1 Ag3 C1 91.06(15) 2_556 2_556
O1 Ag3 C1 91.06(15) . .
O1 Ag3 C1 90.98(15) 2_556 .
C1 Ag3 C1 107.8(2) 2_556 .
O1 Ag3 Ag1 120.09(10) . .
O1 Ag3 Ag1 63.15(10) 2_556 .
C1 Ag3 Ag1 76.57(11) 2_556 .
C1 Ag3 Ag1 42.58(10) . .
O1 Ag3 Ag1 63.15(10) . 2_556
O1 Ag3 Ag1 120.09(10) 2_556 2_556
C1 Ag3 Ag1 42.58(10) 2_556 2_556
C1 Ag3 Ag1 76.57(11) . 2_556
Ag1 Ag3 Ag1 69.424(17) . 2_556
C2 C1 Ag1 174.0(4) . .
C2 C1 Ag2 95.6(3) . .
Ag1 C1 Ag2 84.07(16) . .
C2 C1 Ag2 99.8(3) . 6_565
Ag1 C1 Ag2 85.66(16) . 6_565
Ag2 C1 Ag2 115.0(2) . 6_565
C2 C1 Ag3 93.6(3) . .
Ag1 C1 Ag3 81.92(15) . .
Ag2 C1 Ag3 126.21(19) . .
Ag2 C1 Ag3 115.28(19) 6_565 .
C1 C2 C3 178.9(5) . .
C4 C3 C8 119.2(4) . .
C4 C3 C2 120.2(4) . .
C8 C3 C2 120.6(4) . .
C3 C4 C5 119.8(4) . .
C3 C4 H4 120.1 . .
C5 C4 H4 120.1 . .
C6 C5 C4 121.0(5) . .
C6 C5 C9 120.4(4) . .
C4 C5 C9 118.5(4) . .
C7 C6 C5 119.1(5) . .
C7 C6 H6 120.4 . .
C5 C6 H6 120.4 . .
C6 C7 C8 121.0(5) . .
C6 C7 H7 119.5 . .
C8 C7 H7 119.5 . .
C7 C8 C3 119.9(5) . .
C7 C8 H8 120.1 . .
C3 C8 H8 120.1 . .
N1 C9 C5 178.0(6) . .
C9 N1 Ag2 158.8(5) . 2_657
O1 N2 O3 118.0(9) . .
O1 N2 O2 115.7(9) . .
O3 N2 O2 126.3(9) . .
N2 O1 Ag2 119.3(5) . 1_554
N2 O1 Ag3 104.7(5) . .
Ag2 O1 Ag3 135.32(18) 1_554 .

loop_
_geom_bond_atom_site_label_1
_geom_bond_atom_site_label_2
_geom_bond_distance
_geom_bond_site_symmetry_2
Ag1 C1 2.099(4) .
Ag1 C1 2.099(4) 5_567
Ag1 Ag2 2.9991(4) .
Ag1 Ag2 2.9992(4) 5_567
Ag1 Ag2 3.0676(4) 6_565
Ag1 Ag2 3.0676(4) 2_557
Ag1 Ag3 3.0714(7) .
Ag1 Ag3 3.0715(7) 5_567
Ag2 N1 2.341(5) 2_657
Ag2 O1 2.356(4) 1_556
Ag2 C1 2.370(5) .
Ag2 C1 2.401(5) 6_566
Ag2 Ag1 3.0676(4) 2_557
Ag3 O1 2.496(4) .
Ag3 O1 2.496(4) 2_556
Ag3 C1 2.557(5) 2_556
Ag3 C1 2.557(5) .
Ag3 Ag1 3.0714(7) 2_556
C1 C2 1.211(6) .
C1 Ag2 2.401(5) 6_565
C2 C3 1.441(6) .
C3 C4 1.384(6) .
C3 C8 1.392(7) .
C4 C5 1.390(6) .
C4 H4 0.9300 .
C5 C6 1.376(7) .
C5 C9 1.444(7) .
C6 C7 1.368(9) .
C6 H6 0.9300 .
C7 C8 1.389(8) .
C7 H7 0.9300 .
C8 H8 0.9300 .
C9 N1 1.127(7) .
N1 Ag2 2.341(5) 2_657
N2 O1 1.207(7) .
N2 O3 1.215(11) .
N2 O2 1.247(11) .
O1 Ag2 2.356(4) 1_554

loop_
_geom_torsion_atom_site_label_1
_geom_torsion_atom_site_label_2
_geom_torsion_atom_site_label_3
_geom_torsion_atom_site_label_4
_geom_torsion
_geom_torsion_site_symmetry_1
_geom_torsion_site_symmetry_4
C1 Ag1 Ag2 N1 27.9(3) . 2_657
C1 Ag1 Ag2 N1 -152.1(3) 5_567 2_657
Ag2 Ag1 Ag2 N1 -68(5) 5_567 2_657
Ag2 Ag1 Ag2 N1 -17.2(3) 6_565 2_657
Ag2 Ag1 Ag2 N1 162.8(3) 2_557 2_657
Ag3 Ag1 Ag2 N1 68.5(3) . 2_657
Ag3 Ag1 Ag2 N1 -111.5(3) 5_567 2_657
C1 Ag1 Ag2 O1 -117.4(2) . 1_556
C1 Ag1 Ag2 O1 62.6(2) 5_567 1_556
Ag2 Ag1 Ag2 O1 147(5) 5_567 1_556
Ag2 Ag1 Ag2 O1 -162.48(11) 6_565 1_556
Ag2 Ag1 Ag2 O1 17.52(11) 2_557 1_556
Ag3 Ag1 Ag2 O1 -76.80(11) . 1_556
Ag3 Ag1 Ag2 O1 103.20(11) 5_567 1_556
C1 Ag1 Ag2 C1 180.000(1) 5_567 .
Ag2 Ag1 Ag2 C1 -95(5) 5_567 .
Ag2 Ag1 Ag2 C1 -45.08(17) 6_565 .
Ag2 Ag1 Ag2 C1 134.92(17) 2_557 .
Ag3 Ag1 Ag2 C1 40.60(17) . .
Ag3 Ag1 Ag2 C1 -139.40(17) 5_567 .
C1 Ag1 Ag2 C1 144.87(18) . 6_566
C1 Ag1 Ag2 C1 -35.13(18) 5_567 6_566
Ag2 Ag1 Ag2 C1 50(5) 5_567 6_566
Ag2 Ag1 Ag2 C1 99.79(11) 6_565 6_566
Ag2 Ag1 Ag2 C1 -80.21(11) 2_557 6_566
Ag3 Ag1 Ag2 C1 -174.53(11) . 6_566
Ag3 Ag1 Ag2 C1 5.47(11) 5_567 6_566
C1 Ag1 Ag2 Ag1 -171.69(17) . 2_557
C1 Ag1 Ag2 Ag1 8.31(17) 5_567 2_557
Ag2 Ag1 Ag2 Ag1 93(5) 5_567 2_557
Ag2 Ag1 Ag2 Ag1 143.226(15) 6_565 2_557
Ag2 Ag1 Ag2 Ag1 -36.774(15) 2_557 2_557
Ag3 Ag1 Ag2 Ag1 -131.093(9) . 2_557
Ag3 Ag1 Ag2 Ag1 48.908(9) 5_567 2_557
C1 Ag1 Ag3 O1 -53.2(2) . .
C1 Ag1 Ag3 O1 126.8(2) 5_567 .
Ag2 Ag1 Ag3 O1 -91.57(13) . .
Ag2 Ag1 Ag3 O1 88.43(13) 5_567 .
Ag2 Ag1 Ag3 O1 -8.67(13) 6_565 .
Ag2 Ag1 Ag3 O1 171.33(13) 2_557 .
Ag3 Ag1 Ag3 O1 39(5) 5_567 .
C1 Ag1 Ag3 O1 125.4(2) . 2_556
C1 Ag1 Ag3 O1 -54.6(2) 5_567 2_556
Ag2 Ag1 Ag3 O1 87.04(12) . 2_556
Ag2 Ag1 Ag3 O1 -92.97(12) 5_567 2_556
Ag2 Ag1 Ag3 O1 169.94(12) 6_565 2_556
Ag2 Ag1 Ag3 O1 -10.06(12) 2_557 2_556
Ag3 Ag1 Ag3 O1 -143(5) 5_567 2_556
C1 Ag1 Ag3 C1 -136.42(16) . 2_556
C1 Ag1 Ag3 C1 43.58(16) 5_567 2_556
Ag2 Ag1 Ag3 C1 -174.79(10) . 2_556
Ag2 Ag1 Ag3 C1 5.21(10) 5_567 2_556
Ag2 Ag1 Ag3 C1 -91.89(10) 6_565 2_556
Ag2 Ag1 Ag3 C1 88.11(10) 2_557 2_556
Ag3 Ag1 Ag3 C1 -44(4) 5_567 2_556
C1 Ag1 Ag3 C1 180.0 5_567 .
Ag2 Ag1 Ag3 C1 -38.37(16) . .
Ag2 Ag1 Ag3 C1 141.63(16) 5_567 .
Ag2 Ag1 Ag3 C1 44.54(16) 6_565 .
Ag2 Ag1 Ag3 C1 -135.46(16) 2_557 .
Ag3 Ag1 Ag3 C1 92(5) 5_567 .
C1 Ag1 Ag3 Ag1 -92.39(15) . 2_556
C1 Ag1 Ag3 Ag1 87.61(15) 5_567 2_556
Ag2 Ag1 Ag3 Ag1 -130.759(9) . 2_556
Ag2 Ag1 Ag3 Ag1 49.240(9) 5_567 2_556
Ag2 Ag1 Ag3 Ag1 -47.857(8) 6_565 2_556
Ag2 Ag1 Ag3 Ag1 132.143(8) 2_557 2_556
Ag3 Ag1 Ag3 Ag1 0(4) 5_567 2_556
C1 Ag1 C1 C2 71(9) 5_567 .
Ag2 Ag1 C1 C2 87(4) . .
Ag2 Ag1 C1 C2 -93(4) 5_567 .
Ag2 Ag1 C1 C2 -158(4) 6_565 .
Ag2 Ag1 C1 C2 22(4) 2_557 .
Ag3 Ag1 C1 C2 -41(4) . .
Ag3 Ag1 C1 C2 139(4) 5_567 .
C1 Ag1 C1 Ag2 -15(6) 5_567 .
Ag2 Ag1 C1 Ag2 179.998(2) 5_567 .
Ag2 Ag1 C1 Ag2 115.76(18) 6_565 .
Ag2 Ag1 C1 Ag2 -64.24(18) 2_557 .
Ag3 Ag1 C1 Ag2 -127.93(17) . .
Ag3 Ag1 C1 Ag2 52.07(17) 5_567 .
C1 Ag1 C1 Ag2 -131(6) 5_567 6_565
Ag2 Ag1 C1 Ag2 -115.76(18) . 6_565
Ag2 Ag1 C1 Ag2 64.24(18) 5_567 6_565
Ag2 Ag1 C1 Ag2 180.0 2_557 6_565
Ag3 Ag1 C1 Ag2 116.31(16) . 6_565
Ag3 Ag1 C1 Ag2 -63.69(16) 5_567 6_565
C1 Ag1 C1 Ag3 113(7) 5_567 .
Ag2 Ag1 C1 Ag3 127.93(17) . .
Ag2 Ag1 C1 Ag3 -52.07(17) 5_567 .
Ag2 Ag1 C1 Ag3 -116.31(17) 6_565 .
Ag2 Ag1 C1 Ag3 63.69(17) 2_557 .
Ag3 Ag1 C1 Ag3 180.0 5_567 .
N1 Ag2 C1 C2 19.5(4) 2_657 .
O1 Ag2 C1 C2 -91.8(3) 1_556 .
C1 Ag2 C1 C2 146.8(3) 6_566 .
Ag1 Ag2 C1 C2 -174.0(4) . .
Ag1 Ag2 C1 C2 -165.5(3) 2_557 .
N1 Ag2 C1 Ag1 -166.44(16) 2_657 .
O1 Ag2 C1 Ag1 82.18(19) 1_556 .
C1 Ag2 C1 Ag1 -39.1(2) 6_566 .
Ag1 Ag2 C1 Ag1 8.58(17) 2_557 .
N1 Ag2 C1 Ag2 -84.1(2) 2_657 6_565
O1 Ag2 C1 Ag2 164.57(16) 1_556 6_565
C1 Ag2 C1 Ag2 43.2(3) 6_566 6_565
Ag1 Ag2 C1 Ag2 82.39(19) . 6_565
Ag1 Ag2 C1 Ag2 90.97(17) 2_557 6_565
N1 Ag2 C1 Ag3 118.1(2) 2_657 .
O1 Ag2 C1 Ag3 6.7(3) 1_556 .
C1 Ag2 C1 Ag3 -114.60(13) 6_566 .
Ag1 Ag2 C1 Ag3 -75.5(2) . .
Ag1 Ag2 C1 Ag3 -66.9(2) 2_557 .
O1 Ag3 C1 C2 -47.8(3) . .
O1 Ag3 C1 C2 129.4(3) 2_556 .
C1 Ag3 C1 C2 -139.2(4) 2_556 .
Ag1 Ag3 C1 C2 176.1(4) . .
Ag1 Ag3 C1 C2 -109.8(3) 2_556 .
O1 Ag3 C1 Ag1 136.13(15) . .
O1 Ag3 C1 Ag1 -46.66(15) 2_556 .
C1 Ag3 C1 Ag1 44.76(8) 2_556 .
Ag1 Ag3 C1 Ag1 74.09(11) 2_556 .
O1 Ag3 C1 Ag2 -147.4(2) . .
O1 Ag3 C1 Ag2 29.8(2) 2_556 .
C1 Ag3 C1 Ag2 121.3(2) 2_556 .
Ag1 Ag3 C1 Ag2 76.5(2) . .
Ag1 Ag3 C1 Ag2 150.6(2) 2_556 .
O1 Ag3 C1 Ag2 54.84(19) . 6_565
O1 Ag3 C1 Ag2 -127.95(19) 2_556 6_565
C1 Ag3 C1 Ag2 -36.53(11) 2_556 6_565
Ag1 Ag3 C1 Ag2 -81.29(19) . 6_565
Ag1 Ag3 C1 Ag2 -7.19(14) 2_556 6_565
Ag1 C1 C2 C3 -133(27) . .
Ag2 C1 C2 C3 -47(29) . .
Ag2 C1 C2 C3 69(29) 6_565 .
Ag3 C1 C2 C3 -174(100) . .
C1 C2 C3 C4 -34(29) . .
C1 C2 C3 C8 145(29) . .
C8 C3 C4 C5 -1.5(8) . .
C2 C3 C4 C5 178.0(4) . .
C3 C4 C5 C6 0.2(8) . .
C3 C4 C5 C9 178.8(4) . .
C4 C5 C6 C7 1.6(9) . .
C9 C5 C6 C7 -177.0(6) . .
C5 C6 C7 C8 -2.2(11) . .
C6 C7 C8 C3 0.9(12) . .
C4 C3 C8 C7 1.0(9) . .
C2 C3 C8 C7 -178.5(6) . .
C6 C5 C9 N1 154(16) . .
C4 C5 C9 N1 -25(16) . .
C5 C9 N1 Ag2 144(15) . 2_657
O3 N2 O1 Ag2 4.9(11) . 1_554
O2 N2 O1 Ag2 -178.6(6) . 1_554
O3 N2 O1 Ag3 176.5(8) . .
O2 N2 O1 Ag3 -7.0(9) . .
O1 Ag3 O1 N2 8.9(5) 2_556 .
C1 Ag3 O1 N2 -117.2(5) 2_556 .
C1 Ag3 O1 N2 135.0(5) . .
Ag1 Ag3 O1 N2 167.8(4) . .
Ag1 Ag3 O1 N2 -150.6(5) 2_556 .
O1 Ag3 O1 Ag2 178.4(3) 2_556 1_554
C1 Ag3 O1 Ag2 52.3(3) 2_556 1_554
C1 Ag3 O1 Ag2 -55.5(3) . 1_554
Ag1 Ag3 O1 Ag2 -22.7(3) . 1_554
Ag1 Ag3 O1 Ag2 18.8(2) 2_556 1_554
